data_4506639
loop_
_publ_author_name
'Johmoto, Kohei'
'Sekine, Akiko'
'Uekusa, Hidehiro'

_publ_section_title
;
 Photochromism Control of Salicylideneaniline Derivatives by Acid--Base
 Co-Crystallization
;
_journal_issue 10
_journal_name_full 'Crystal Growth &amp; Design'
_journal_page_first 4779
_journal_paper_doi 10.1021/cg300454q
_journal_volume 12
_journal_year 2012
_chemical_formula_moiety 'C14 H11 N O3'
_chemical_formula_sum 'C14 H11 N O3'
_chemical_formula_weight 241.24
_chemical_name_common N-salicylidene-4-carboxyaniline
_chemical_name_systematic
;
 (E)-4-((2-hydroxybenzylidene)amino)benzoic acid
;
_space_group_IT_number 14
_symmetry_cell_setting monoclinic
_symmetry_space_group_name_Hall '-P 2ybc'
_symmetry_space_group_name_H-M 'P 1 21/c 1'
_atom_sites_solution_hydrogens geom
_atom_sites_solution_primary direct
_atom_sites_solution_secondary difmap
_audit_creation_method SHELXL-97
_cell_angle_alpha 90.00
_cell_angle_beta 92.208(3)
_cell_angle_gamma 90.00
_cell_formula_units_Z 4
_cell_length_a 5.8687(3)
_cell_length_b 4.7866(2)
_cell_length_c 41.133(2)
_cell_measurement_reflns_used 5953
_cell_measurement_temperature 293(2)
_cell_measurement_theta_max 67.97
_cell_measurement_theta_min 4.31
_cell_volume 1154.61(9)
_computing_cell_refinement 'PROCESS-AUTO (Rigaku, 1998)'
_computing_data_collection 'PROCESS-AUTO (Rigaku, 1998)'
_computing_data_reduction 'PROCESS-AUTO (Rigaku, 1998)'
_computing_molecular_graphics 'ORTEP-3 (Farrugia, 2008)'
_computing_publication_material 'SHELXL-97 (Sheldrick, 1997)'
_computing_structure_refinement 'SHELXL-97 (Sheldrick, 1997)'
_computing_structure_solution 'SHELXS-97 (Sheldrick, 1990)'
_diffrn_ambient_temperature 293(2)
_diffrn_measured_fraction_theta_full 0.998
_diffrn_measured_fraction_theta_max 0.998
_diffrn_measurement_device_type 'Rigaku R-AXIS RAPID II VM-SPIDER'
_diffrn_measurement_method '\w scans'
_diffrn_radiation_monochromator graphite
_diffrn_radiation_source 'rotating anode X-ray tube'
_diffrn_radiation_type CuK\a
_diffrn_radiation_wavelength 1.54186
_diffrn_reflns_av_R_equivalents 0.0568
_diffrn_reflns_av_sigmaI/netI 0.0356
_diffrn_reflns_limit_h_max 7
_diffrn_reflns_limit_h_min -7
_diffrn_reflns_limit_k_max 5
_diffrn_reflns_limit_k_min -5
_diffrn_reflns_limit_l_max 49
_diffrn_reflns_limit_l_min -48
_diffrn_reflns_number 12134
_diffrn_reflns_theta_full 68.25
_diffrn_reflns_theta_max 68.25
_diffrn_reflns_theta_min 4.30
_exptl_absorpt_coefficient_mu 0.814
_exptl_absorpt_correction_T_max 0.9620
_exptl_absorpt_correction_T_min 0.7982
_exptl_absorpt_correction_type multi-scan
_exptl_absorpt_process_details 'Absorption was corrected by ABSCOR'
_exptl_crystal_colour yellow
_exptl_crystal_density_diffrn 1.388
_exptl_crystal_density_method 'not measured'
_exptl_crystal_description needle
_exptl_crystal_F_000 504
_exptl_crystal_size_max 0.28
_exptl_crystal_size_mid 0.06
_exptl_crystal_size_min 0.05
_refine_diff_density_max 0.200
_refine_diff_density_min -0.143
_refine_diff_density_rms 0.050
_refine_ls_extinction_coef 0.0025(6)
_refine_ls_extinction_expression Fc^*^=kFc[1+0.001xFc^2^\l^3^/sin(2\q)]^-1/4^
_refine_ls_extinction_method SHELXL
_refine_ls_goodness_of_fit_ref 1.009
_refine_ls_hydrogen_treatment mixed
_refine_ls_matrix_type full
_refine_ls_number_parameters 173
_refine_ls_number_reflns 2103
_refine_ls_number_restraints 1
_refine_ls_restrained_S_all 1.013
_refine_ls_R_factor_all 0.0679
_refine_ls_R_factor_gt 0.0483
_refine_ls_shift/su_max 0.000
_refine_ls_shift/su_mean 0.000
_refine_ls_structure_factor_coef Fsqd
_refine_ls_weighting_details 'calc w=1/[\s^2^(Fo^2^)+(0.0813P)^2^+0.0000P] where P=(Fo^2^+2Fc^2^)/3'
_refine_ls_weighting_scheme calc
_refine_ls_wR_factor_gt 0.1193
_refine_ls_wR_factor_ref 0.1339
_reflns_number_gt 1420
_reflns_number_total 2103
_reflns_threshold_expression >2sigma(I)
_cod_data_source_file cg300454q_si_002.cif
_cod_data_source_block 2
_cod_original_sg_symbol_H-M 'P 21/c'
_cod_database_code 4506639

loop_
_symmetry_equiv_pos_as_xyz
'x, y, z'
'-x, y+1/2, -z+1/2'
'-x, -y, -z'
'x, -y-1/2, z-1/2'

loop_
_atom_site_label
_atom_site_type_symbol
_atom_site_fract_x
_atom_site_fract_y
_atom_site_fract_z
_atom_site_U_iso_or_equiv
_atom_site_adp_type
_atom_site_occupancy
_atom_site_symmetry_multiplicity
_atom_site_calc_flag
_atom_site_refinement_flags
O1 O -0.1320(2) 0.0863(3) 0.14691(3) 0.0856(5) Uani 1 1 d .
H1 H -0.041(4) 0.214(6) 0.1337(5) 0.128 Uiso 1 1 d .
O2 O 0.2847(2) 1.2666(3) 0.00689(3) 0.0685(4) Uani 1 1 d .
O3 O 0.6108(2) 1.3468(3) 0.03486(3) 0.0662(4) Uani 1 1 d D
H3O H 0.649(3) 1.492(3) 0.0186(4) 0.099 Uiso 1 1 d D
N1 N 0.1761(2) 0.4212(3) 0.12545(3) 0.0504(4) Uani 1 1 d .
C1 C 0.2383(3) 0.1325(3) 0.17226(3) 0.0503(4) Uani 1 1 d .
C2 C 0.0226(3) 0.0114(4) 0.17043(4) 0.0576(5) Uani 1 1 d .
C3 C -0.0353(3) -0.1922(4) 0.19305(4) 0.0715(6) Uani 1 1 d .
H3 H -0.1783 -0.2761 0.1916 0.086 Uiso 1 1 calc R
C4 C 0.1180(4) -0.2679(4) 0.21729(4) 0.0729(6) Uani 1 1 d .
H4 H 0.0780 -0.4030 0.2323 0.087 Uiso 1 1 calc R
C5 C 0.3302(4) -0.1473(4) 0.21983(4) 0.0761(6) Uani 1 1 d .
H5 H 0.4326 -0.1986 0.2366 0.091 Uiso 1 1 calc R
C6 C 0.3899(3) 0.0500(4) 0.19738(4) 0.0686(5) Uani 1 1 d .
H6 H 0.5344 0.1299 0.1990 0.082 Uiso 1 1 calc R
C7 C 0.3086(3) 0.3367(4) 0.14872(4) 0.0538(4) Uani 1 1 d .
H7 H 0.464(3) 0.412(3) 0.1518(4) 0.065 Uiso 1 1 d .
C8 C 0.2479(2) 0.6211(3) 0.10241(3) 0.0465(4) Uani 1 1 d .
C9 C 0.4551(3) 0.7619(4) 0.10476(4) 0.0556(4) Uani 1 1 d .
H9 H 0.5564 0.7262 0.1222 0.067 Uiso 1 1 calc R
C10 C 0.5116(3) 0.9536(3) 0.08149(3) 0.0537(4) Uani 1 1 d .
H10 H 0.6511 1.0459 0.0832 0.064 Uiso 1 1 calc R
C11 C 0.3605(3) 1.0099(3) 0.05534(3) 0.0476(4) Uani 1 1 d .
C12 C 0.1548(3) 0.8716(4) 0.05298(4) 0.0587(5) Uani 1 1 d .
H12 H 0.0531 0.9086 0.0356 0.070 Uiso 1 1 calc R
C13 C 0.0986(3) 0.6774(3) 0.07635(4) 0.0566(5) Uani 1 1 d .
H13 H -0.0404 0.5843 0.0745 0.068 Uiso 1 1 calc R
C14 C 0.4227(3) 1.2206(3) 0.03085(3) 0.0510(4) Uani 1 1 d .

loop_
_atom_site_aniso_label
_atom_site_aniso_U_11
_atom_site_aniso_U_22
_atom_site_aniso_U_33
_atom_site_aniso_U_23
_atom_site_aniso_U_13
_atom_site_aniso_U_12
O1 0.0632(9) 0.1096(12) 0.0829(9) 0.0298(8) -0.0124(6) -0.0247(8)
O2 0.0804(8) 0.0695(9) 0.0544(7) 0.0142(6) -0.0116(6) -0.0132(7)
O3 0.0714(8) 0.0660(9) 0.0610(7) 0.0146(6) -0.0008(6) -0.0149(7)
N1 0.0529(8) 0.0520(8) 0.0464(7) 0.0043(6) 0.0031(5) -0.0005(6)
C1 0.0580(9) 0.0476(10) 0.0455(8) 0.0013(7) 0.0045(6) 0.0014(8)
C2 0.0610(11) 0.0602(11) 0.0519(9) 0.0022(8) 0.0065(7) -0.0026(8)
C3 0.0779(13) 0.0668(13) 0.0712(12) 0.0088(9) 0.0200(10) -0.0090(10)
C4 0.1027(17) 0.0596(12) 0.0578(11) 0.0109(9) 0.0224(10) 0.0066(11)
C5 0.1017(16) 0.0692(13) 0.0570(10) 0.0149(9) -0.0039(9) 0.0070(12)
C6 0.0715(12) 0.0700(13) 0.0634(10) 0.0122(9) -0.0087(8) -0.0023(10)
C7 0.0523(9) 0.0543(11) 0.0546(9) 0.0054(7) -0.0001(7) -0.0019(8)
C8 0.0487(8) 0.0468(10) 0.0441(8) 0.0016(7) 0.0043(6) 0.0033(7)
C9 0.0566(10) 0.0598(11) 0.0498(9) 0.0068(7) -0.0053(7) -0.0031(8)
C10 0.0519(10) 0.0551(11) 0.0538(9) 0.0054(7) -0.0014(7) -0.0066(8)
C11 0.0556(9) 0.0440(10) 0.0433(8) 0.0002(7) 0.0030(6) 0.0016(7)
C12 0.0587(10) 0.0637(12) 0.0528(9) 0.0098(8) -0.0086(7) -0.0045(9)
C13 0.0507(9) 0.0607(11) 0.0580(9) 0.0114(8) -0.0026(7) -0.0061(8)
C14 0.0606(10) 0.0463(10) 0.0459(8) -0.0012(7) 0.0015(7) -0.0029(8)

loop_
_atom_type_symbol
_atom_type_description
_atom_type_scat_dispersion_real
_atom_type_scat_dispersion_imag
_atom_type_scat_source
C C 0.0181 0.0091 'International Tables Vol C Tables 4.2.6.8 and 6.1.1.4'
H H 0.0000 0.0000 'International Tables Vol C Tables 4.2.6.8 and 6.1.1.4'
N N 0.0311 0.0180 'International Tables Vol C Tables 4.2.6.8 and 6.1.1.4'
O O 0.0492 0.0322 'International Tables Vol C Tables 4.2.6.8 and 6.1.1.4'

loop_
_geom_angle_atom_site_label_1
_geom_angle_atom_site_label_2
_geom_angle_atom_site_label_3
_geom_angle
C2 O1 H1 101.5(13)
C14 O3 H3O 117.8(11)
C7 N1 C8 121.71(14)
C2 C1 C6 118.38(15)
C2 C1 C7 121.82(14)
C6 C1 C7 119.80(16)
O1 C2 C1 120.89(15)
O1 C2 C3 119.24(16)
C1 C2 C3 119.88(16)
C4 C3 C2 120.04(18)
C4 C3 H3 120.0
C2 C3 H3 120.0
C3 C4 C5 120.93(18)
C3 C4 H4 119.5
C5 C4 H4 119.5
C4 C5 C6 119.45(17)
C4 C5 H5 120.3
C6 C5 H5 120.3
C5 C6 C1 121.32(18)
C5 C6 H6 119.3
C1 C6 H6 119.3
N1 C7 C1 122.35(15)
N1 C7 H7 121.0(9)
C1 C7 H7 116.6(9)
C13 C8 C9 119.03(14)
C13 C8 N1 116.87(13)
C9 C8 N1 124.10(13)
C10 C9 C8 120.56(14)
C10 C9 H9 119.7
C8 C9 H9 119.7
C9 C10 C11 120.17(15)
C9 C10 H10 119.9
C11 C10 H10 119.9
C12 C11 C10 119.45(14)
C12 C11 C14 121.19(13)
C10 C11 C14 119.36(14)
C11 C12 C13 120.32(14)
C11 C12 H12 119.8
C13 C12 H12 119.8
C8 C13 C12 120.47(15)
C8 C13 H13 119.8
C12 C13 H13 119.8
O3 C14 O2 123.06(14)
O3 C14 C11 118.29(13)
O2 C14 C11 118.64(14)

loop_
_geom_bond_atom_site_label_1
_geom_bond_atom_site_label_2
_geom_bond_distance
O1 C2 1.3491(19)
O1 H1 0.99(3)
O2 C14 1.2704(17)
O3 C14 1.2635(17)
O3 H3O 0.994(10)
N1 C7 1.2756(19)
N1 C8 1.4221(19)
C1 C2 1.392(2)
C1 C6 1.395(2)
C1 C7 1.447(2)
C2 C3 1.399(2)
C3 C4 1.366(2)
C3 H3 0.9300
C4 C5 1.373(3)
C4 H4 0.9300
C5 C6 1.376(2)
C5 H5 0.9300
C6 H6 0.9300
C7 H7 0.985(16)
C8 C13 1.385(2)
C8 C9 1.391(2)
C9 C10 1.376(2)
C9 H9 0.9300
C10 C11 1.3939(18)
C10 H10 0.9300
C11 C12 1.377(2)
C11 C14 1.481(2)
C12 C13 1.386(2)
C12 H12 0.9300
C13 H13 0.9300

loop_
_geom_torsion_atom_site_label_1
_geom_torsion_atom_site_label_2
_geom_torsion_atom_site_label_3
_geom_torsion_atom_site_label_4
_geom_torsion
C6 C1 C2 O1 179.05(15)
C7 C1 C2 O1 -1.8(3)
C6 C1 C2 C3 -1.4(3)
C7 C1 C2 C3 177.77(16)
O1 C2 C3 C4 -179.10(17)
C1 C2 C3 C4 1.3(3)
C2 C3 C4 C5 -0.2(3)
C3 C4 C5 C6 -0.8(3)
C4 C5 C6 C1 0.7(3)
C2 C1 C6 C5 0.4(3)
C7 C1 C6 C5 -178.81(17)
C8 N1 C7 C1 -179.74(14)
C2 C1 C7 N1 1.5(3)
C6 C1 C7 N1 -179.39(16)
C7 N1 C8 C13 173.80(15)
C7 N1 C8 C9 -6.7(2)
C13 C8 C9 C10 -0.3(2)
N1 C8 C9 C10 -179.72(15)
C8 C9 C10 C11 0.4(3)
C9 C10 C11 C12 -0.2(2)
C9 C10 C11 C14 178.93(14)
C10 C11 C12 C13 -0.2(2)
C14 C11 C12 C13 -179.25(15)
C9 C8 C13 C12 -0.1(2)
N1 C8 C13 C12 179.42(14)
C11 C12 C13 C8 0.3(3)
C12 C11 C14 O3 177.84(14)
C10 C11 C14 O3 -1.3(2)
C12 C11 C14 O2 -1.9(2)
C10 C11 C14 O2 178.96(14)

loop_
_cod_related_entry_id
_cod_related_entry_database
_cod_related_entry_code
1 ChemSpider 11877366
